data_4314299
loop_
_publ_author_name
'Adam S. Veige'
'LeGrande M. Slaughter'
'Emil B. Lobkovsky'
'Peter T. Wolczanski'
'Nikita Matsunaga'
'Stephen A. Decker'
'Thomas R. Cundari'

_publ_section_title
;
 Symmetry and Geometry Considerations of Atom Transfer: Deoxygenation of
 (silox)3WNO and R3PO (R = Me, Ph,tBu) by (silox)3M (M = V, NbL (L = PMe3,
 4-Picoline), Ta; silox =tBu3SiO)
;
_journal_name_full 'Inorganic Chemistry'
_journal_page_first 6204
_journal_page_last 6224
_journal_paper_doi 10.1021/ic0300114
_journal_volume 42
_journal_year 2003
_chemical_formula_sum 'C48 H108 O4 P Si3 V'
_chemical_formula_weight 915.52
_chemical_name_systematic
;
  ?
;
_space_group_IT_number 159
_symmetry_cell_setting trigonal
_symmetry_space_group_name_Hall 'P 3 -2c'
_symmetry_space_group_name_H-M 'P 3 1 c'
_atom_sites_solution_hydrogens geom
_atom_sites_solution_primary direct
_atom_sites_solution_secondary difmap
_audit_creation_method SHELXL-97
_cell_angle_alpha 90.00
_cell_angle_beta 90.00
_cell_angle_gamma 120.00
_cell_formula_units_Z 2
_cell_length_a 16.587(7)
_cell_length_b 16.587(7)
_cell_length_c 12.883(7)
_cell_measurement_temperature 173(2)
_cell_volume 3070(2)
_computing_cell_refinement 'Bruker SMART'
_computing_data_collection 'Bruker SMART'
_computing_data_reduction 'Bruker SHELXTL'
_computing_molecular_graphics 'Bruker SHELXTL'
_computing_publication_material 'Bruker SHELXTL'
_computing_structure_refinement 'SHELXL-97 (Sheldrick, 1997)'
_computing_structure_solution 'SHELXS-97 (Sheldrick, 1990)'
_diffrn_ambient_temperature 173(2)
_diffrn_measured_fraction_theta_full 0.996
_diffrn_measured_fraction_theta_max 0.996
_diffrn_measurement_device_type 'Bruker 1K CCD area detector'
_diffrn_measurement_method '0.3 deg. omega scans'
_diffrn_radiation_monochromator graphite
_diffrn_radiation_source 'fine-focus sealed tube'
_diffrn_radiation_type MoK\a
_diffrn_radiation_wavelength 0.71073
_diffrn_reflns_av_R_equivalents 0.0806
_diffrn_reflns_av_sigmaI/netI 0.0518
_diffrn_reflns_limit_h_max 15
_diffrn_reflns_limit_h_min -17
_diffrn_reflns_limit_k_max 17
_diffrn_reflns_limit_k_min -17
_diffrn_reflns_limit_l_max 13
_diffrn_reflns_limit_l_min -13
_diffrn_reflns_number 15528
_diffrn_reflns_theta_full 21.94
_diffrn_reflns_theta_max 21.94
_diffrn_reflns_theta_min 1.58
_exptl_absorpt_coefficient_mu 0.279
_exptl_absorpt_correction_T_max 0.9862
_exptl_absorpt_correction_T_min 0.7462
_exptl_absorpt_correction_type SADABS
_exptl_crystal_colour green
_exptl_crystal_density_diffrn 0.991
_exptl_crystal_density_method 'not measured'
_exptl_crystal_description rod
_exptl_crystal_F_000 1016
_exptl_crystal_size_max 0.20
_exptl_crystal_size_mid 0.05
_exptl_crystal_size_min 0.05
_refine_diff_density_max 1.463
_refine_diff_density_min -0.489
_refine_diff_density_rms 0.111
_refine_ls_abs_structure_details 'Flack H D (1983), Acta Cryst. A39, 876-881'
_refine_ls_abs_structure_Flack 0.45(9)
_refine_ls_extinction_method none
_refine_ls_goodness_of_fit_ref 1.074
_refine_ls_hydrogen_treatment riding
_refine_ls_matrix_type full
_refine_ls_number_parameters 173
_refine_ls_number_reflns 2504
_refine_ls_number_restraints 1
_refine_ls_restrained_S_all 1.074
_refine_ls_R_factor_all 0.0817
_refine_ls_R_factor_gt 0.0735
_refine_ls_shift/su_max 0.165
_refine_ls_shift/su_mean 0.033
_refine_ls_structure_factor_coef Fsqd
_refine_ls_weighting_details 'calc w=1/[\s^2^(Fo^2^)+(0.1602P)^2^+0.0000P] where P=(Fo^2^+2Fc^2^)/3'
_refine_ls_weighting_scheme calc
_refine_ls_wR_factor_gt 0.1965
_refine_ls_wR_factor_ref 0.2043
_reflns_number_gt 2274
_reflns_number_total 2504
_reflns_threshold_expression >2sigma(I)
_cod_data_source_file ic0300114_2.cif
_cod_data_source_block asv700
_cod_depositor_comments
;
The following automatic conversions were performed:

'_symmetry_cell_setting' value 'Trigonal' changed to 'trigonal'
according to the built-in table from CIF Core dictionary named
'cif_core.dic' version 2.4.1 from 2010-06-29.

Automatic conversion script
Id: cif_fix_values 1646 2011-03-28 12:23:43Z adriana 
;
_cod_database_code 4314299

loop_
_symmetry_equiv_pos_as_xyz
'x, y, z'
'-y, x-y, z'
'-x+y, -x, z'
'y, x, z+1/2'
'x-y, -y, z+1/2'
'-x, -x+y, z+1/2'

loop_
_atom_site_label
_atom_site_type_symbol
_atom_site_fract_x
_atom_site_fract_y
_atom_site_fract_z
_atom_site_U_iso_or_equiv
_atom_site_adp_type
_atom_site_occupancy
_atom_site_symmetry_multiplicity
_atom_site_calc_flag
_atom_site_refinement_flags
_atom_site_disorder_assembly
_atom_site_disorder_group
V1 V 0.6667 0.3333 0.62372(17) 0.0230(7) Uani 1 3 d S . .
P1 P 0.6667 0.3333 0.3483(3) 0.0232(10) Uani 1 3 d S . .
Si1 Si 0.43337(16) 0.2229(2) 0.70566(18) 0.0254(6) Uani 1 1 d . . .
O1 O 0.5396(4) 0.2693(5) 0.6596(4) 0.0254(15) Uani 1 1 d . . .
O2 O 0.6667 0.3333 0.4620(6) 0.021(2) Uani 1 3 d S . .
C1 C 0.7691(8) 0.3247(8) 0.3033(8) 0.029(3) Uani 1 1 d . . .
C2 C 0.3589(8) 0.1021(8) 0.6422(9) 0.030(3) Uani 1 1 d . . .
C3 C 0.3842(8) 0.3047(8) 0.6702(8) 0.027(3) Uani 1 1 d . . .
C4 C 0.4354(7) 0.2096(9) 0.8547(7) 0.032(3) Uani 1 1 d . . .
C5 C 0.7958(8) 0.3550(9) 0.1863(8) 0.040(3) Uani 1 1 d . . .
H5A H 0.8494 0.3485 0.1670 0.061 Uiso 1 1 calc R . .
H5B H 0.8117 0.4201 0.1780 0.061 Uiso 1 1 calc R . .
H5C H 0.7429 0.3153 0.1415 0.061 Uiso 1 1 calc R . .
C6 C 0.8548(7) 0.3898(8) 0.3738(9) 0.038(3) Uani 1 1 d . . .
H6A H 0.9094 0.3863 0.3514 0.057 Uiso 1 1 calc R . .
H6B H 0.8405 0.3695 0.4462 0.057 Uiso 1 1 calc R . .
H6C H 0.8679 0.4541 0.3677 0.057 Uiso 1 1 calc R . .
C7 C 0.7473(9) 0.2249(8) 0.3146(9) 0.037(3) Uani 1 1 d . . .
H7A H 0.8006 0.2196 0.2907 0.055 Uiso 1 1 calc R . .
H7B H 0.6924 0.1841 0.2729 0.055 Uiso 1 1 calc R . .
H7C H 0.7348 0.2064 0.3877 0.055 Uiso 1 1 calc R . .
C8 C 0.4125(8) 0.0515(8) 0.6391(11) 0.042(3) Uani 1 1 d . . .
H8A H 0.3743 -0.0096 0.6067 0.064 Uiso 1 1 calc R . .
H8B H 0.4286 0.0433 0.7100 0.064 Uiso 1 1 calc R . .
H8C H 0.4696 0.0877 0.5986 0.064 Uiso 1 1 calc R . .
C9 C 0.3296(8) 0.1081(8) 0.5285(9) 0.044(3) Uani 1 1 d . . .
H9A H 0.2925 0.0452 0.5000 0.066 Uiso 1 1 calc R . .
H9B H 0.3854 0.1438 0.4859 0.066 Uiso 1 1 calc R . .
H9C H 0.2925 0.1392 0.5283 0.066 Uiso 1 1 calc R . .
C10 C 0.2627(8) 0.0358(9) 0.6989(10) 0.041(3) Uani 1 1 d . . .
H10A H 0.2297 -0.0236 0.6618 0.061 Uiso 1 1 calc R . .
H10B H 0.2244 0.0656 0.6993 0.061 Uiso 1 1 calc R . .
H10C H 0.2747 0.0247 0.7705 0.061 Uiso 1 1 calc R . .
C11 C 0.4135(8) 0.3430(9) 0.5597(10) 0.042(3) Uani 1 1 d . . .
H11A H 0.3879 0.3833 0.5427 0.062 Uiso 1 1 calc R . .
H11B H 0.3899 0.2912 0.5103 0.062 Uiso 1 1 calc R . .
H11C H 0.4816 0.3790 0.5555 0.062 Uiso 1 1 calc R . .
C12 C 0.4290(9) 0.3871(9) 0.7398(11) 0.050(3) Uani 1 1 d . . .
H12A H 0.4056 0.4294 0.7233 0.075 Uiso 1 1 calc R . .
H12B H 0.4966 0.4195 0.7297 0.075 Uiso 1 1 calc R . .
H12C H 0.4144 0.3668 0.8122 0.075 Uiso 1 1 calc R . .
C13 C 0.2814(8) 0.2619(8) 0.6791(9) 0.038(3) Uani 1 1 d . . .
H13A H 0.2632 0.3075 0.6589 0.057 Uiso 1 1 calc R . .
H13B H 0.2623 0.2423 0.7509 0.057 Uiso 1 1 calc R . .
H13C H 0.2509 0.2076 0.6331 0.057 Uiso 1 1 calc R . .
C14 C 0.5175(10) 0.2992(9) 0.8986(9) 0.049(3) Uani 1 1 d . . .
H14A H 0.5194 0.2940 0.9742 0.074 Uiso 1 1 calc R . .
H14B H 0.5097 0.3524 0.8810 0.074 Uiso 1 1 calc R . .
H14C H 0.5758 0.3083 0.8685 0.074 Uiso 1 1 calc R . .
C15 C 0.4536(9) 0.1277(8) 0.8808(9) 0.049(3) Uani 1 1 d . . .
H15A H 0.4538 0.1204 0.9563 0.073 Uiso 1 1 calc R . .
H15B H 0.5140 0.1416 0.8525 0.073 Uiso 1 1 calc R . .
H15C H 0.4044 0.0699 0.8501 0.073 Uiso 1 1 calc R . .
C16 C 0.3500(8) 0.1936(8) 0.9104(7) 0.040(3) Uani 1 1 d . . .
H16A H 0.3574 0.1875 0.9849 0.059 Uiso 1 1 calc R . .
H16B H 0.2962 0.1364 0.8845 0.059 Uiso 1 1 calc R . .
H16C H 0.3401 0.2463 0.8983 0.059 Uiso 1 1 calc R . .

loop_
_atom_site_aniso_label
_atom_site_aniso_U_11
_atom_site_aniso_U_22
_atom_site_aniso_U_33
_atom_site_aniso_U_23
_atom_site_aniso_U_13
_atom_site_aniso_U_12
V1 0.0230(9) 0.0230(9) 0.0229(15) 0.000 0.000 0.0115(5)
P1 0.0256(15) 0.0256(15) 0.019(2) 0.000 0.000 0.0128(7)
Si1 0.0298(14) 0.0308(18) 0.0156(10) 0.0046(15) 0.0035(11) 0.0152(14)
O1 0.029(4) 0.024(4) 0.022(3) -0.005(4) -0.002(2) 0.012(4)
O2 0.031(3) 0.031(3) 0.000(5) 0.000 0.000 0.0154(16)
C1 0.039(6) 0.043(7) 0.017(5) -0.016(5) -0.007(5) 0.029(6)
C2 0.033(6) 0.042(7) 0.022(6) 0.004(5) 0.003(5) 0.025(6)
C3 0.033(6) 0.024(6) 0.025(6) -0.002(4) -0.003(5) 0.015(5)
C4 0.042(6) 0.035(7) 0.022(5) -0.025(5) -0.001(4) 0.020(6)
C5 0.026(6) 0.050(7) 0.040(7) -0.005(5) -0.004(5) 0.015(5)
C6 0.033(6) 0.051(7) 0.039(6) 0.011(5) 0.000(5) 0.029(6)
C7 0.040(8) 0.024(7) 0.034(5) -0.007(5) 0.000(5) 0.007(6)
C8 0.044(7) 0.034(7) 0.033(8) -0.009(6) 0.007(6) 0.007(6)
C9 0.051(8) 0.040(7) 0.030(6) -0.015(6) -0.008(6) 0.015(6)
C10 0.026(6) 0.044(7) 0.039(7) 0.008(7) 0.017(6) 0.007(5)
C11 0.035(7) 0.052(8) 0.044(8) 0.017(6) -0.010(6) 0.027(6)
C12 0.061(8) 0.051(8) 0.049(7) -0.003(6) 0.013(6) 0.036(7)
C13 0.023(6) 0.043(7) 0.041(7) 0.008(5) 0.019(5) 0.012(5)
C14 0.075(10) 0.056(8) 0.023(6) -0.002(6) -0.015(6) 0.038(8)
C15 0.068(9) 0.038(7) 0.029(7) 0.005(6) 0.006(6) 0.017(7)
C16 0.061(7) 0.046(8) 0.018(5) -0.003(5) 0.014(5) 0.032(6)

loop_
_atom_type_symbol
_atom_type_description
_atom_type_scat_dispersion_real
_atom_type_scat_dispersion_imag
_atom_type_scat_source
C C 0.0033 0.0016 'International Tables Vol C Tables 4.2.6.8 and 6.1.1.4'
H H 0.0000 0.0000 'International Tables Vol C Tables 4.2.6.8 and 6.1.1.4'
O O 0.0106 0.0060 'International Tables Vol C Tables 4.2.6.8 and 6.1.1.4'
Si Si 0.0817 0.0704 'International Tables Vol C Tables 4.2.6.8 and 6.1.1.4'
P P 0.1023 0.0942 'International Tables Vol C Tables 4.2.6.8 and 6.1.1.4'
V V 0.3005 0.5294 'International Tables Vol C Tables 4.2.6.8 and 6.1.1.4'

loop_
_geom_angle_atom_site_label_1
_geom_angle_atom_site_label_2
_geom_angle_atom_site_label_3
_geom_angle
_geom_angle_site_symmetry_1
_geom_angle_site_symmetry_3
_geom_angle_publ_flag
O1 V1 O1 114.18(14) 3_665 2_655 ?
O1 V1 O1 114.18(14) 3_665 . ?
O1 V1 O1 114.18(15) 2_655 . ?
O1 V1 O2 104.21(18) 3_665 . ?
O1 V1 O2 104.20(18) 2_655 . ?
O1 V1 O2 104.21(18) . . ?
O2 P1 C1 108.1(3) . 2_655 ?
O2 P1 C1 108.1(3) . . ?
C1 P1 C1 110.8(3) 2_655 . ?
O2 P1 C1 108.1(3) . 3_665 ?
C1 P1 C1 110.8(3) 2_655 3_665 ?
C1 P1 C1 110.8(3) . 3_665 ?
O1 Si1 C4 109.7(4) . . ?
O1 Si1 C2 108.2(5) . . ?
C4 Si1 C2 109.8(5) . . ?
O1 Si1 C3 108.3(5) . . ?
C4 Si1 C3 110.4(5) . . ?
C2 Si1 C3 110.4(5) . . ?
Si1 O1 V1 171.8(4) . . ?
P1 O2 V1 180.000(1) . . ?
C7 C1 C5 108.4(8) . . ?
C7 C1 C6 109.5(9) . . ?
C5 C1 C6 108.6(9) . . ?
C7 C1 P1 109.0(8) . . ?
C5 C1 P1 113.1(7) . . ?
C6 C1 P1 108.2(7) . . ?
C8 C2 C9 107.6(10) . . ?
C8 C2 C10 107.3(9) . . ?
C9 C2 C10 103.8(10) . . ?
C8 C2 Si1 110.0(8) . . ?
C9 C2 Si1 112.8(8) . . ?
C10 C2 Si1 115.0(7) . . ?
C12 C3 C13 108.6(9) . . ?
C12 C3 C11 105.6(10) . . ?
C13 C3 C11 108.6(9) . . ?
C12 C3 Si1 107.9(7) . . ?
C13 C3 Si1 115.3(7) . . ?
C11 C3 Si1 110.4(7) . . ?
C16 C4 C14 107.4(9) . . ?
C16 C4 C15 108.7(10) . . ?
C14 C4 C15 107.3(9) . . ?
C16 C4 Si1 115.4(8) . . ?
C14 C4 Si1 108.2(8) . . ?
C15 C4 Si1 109.5(7) . . ?

loop_
_geom_bond_atom_site_label_1
_geom_bond_atom_site_label_2
_geom_bond_distance
_geom_bond_site_symmetry_2
_geom_bond_publ_flag
V1 O1 1.882(6) 3_665 ?
V1 O1 1.882(6) 2_655 ?
V1 O1 1.882(6) . ?
V1 O2 2.083(9) . ?
P1 O2 1.466(10) . ?
P1 C1 1.867(10) 2_655 ?
P1 C1 1.867(10) . ?
P1 C1 1.867(10) 3_665 ?
Si1 O1 1.642(7) . ?
Si1 C4 1.934(11) . ?
Si1 C2 1.933(11) . ?
Si1 C3 1.954(11) . ?
C1 C7 1.515(15) . ?
C1 C5 1.580(15) . ?
C1 C6 1.574(16) . ?
C2 C8 1.497(18) . ?
C2 C9 1.562(16) . ?
C2 C10 1.592(17) . ?
C3 C12 1.487(18) . ?
C3 C13 1.488(16) . ?
C3 C11 1.536(16) . ?
C4 C16 1.488(16) . ?
C4 C14 1.536(17) . ?
C4 C15 1.569(19) . ?
